data_2022461
loop_
_publ_author_name
'Moreno-Fuquen, Rodolfo'
'Arango-Daravi\~na, Kevin'
'Kennedy, Alan R.'

_publ_section_title
;
 Synthesis, spectroscopic characterization, structural studies, thermal
 analysis and molecular docking of
 <i>N</i>-(2-methyl-5-nitrophenyl)-4-(pyridin-2-yl)pyrimidin-2-amine, a
 precursor for drug design against chronic myeloid leukemia
;
_journal_coeditor_code EQ3001
_journal_issue 10
_journal_name_full 'Acta Crystallographica Section C'
_journal_page_first
;
;
_journal_paper_doi 10.1107/S2053229621009487
_journal_volume 77
_journal_year 2021
_chemical_formula_iupac 'C16 H13 N5 O2'
_chemical_formula_moiety 'C16 H13 N5 O2'
_chemical_formula_sum 'C16 H13 N5 O2'
_chemical_formula_weight 307.31
_chemical_name_common
;
<i>N</i>-(2-Methyl-5-nitrophenyl)-4-(pyridin-2-yl)pyrimidin-2-amine
;
_space_group_crystal_system monoclinic
_space_group_IT_number 14
_space_group_name_Hall '-P 2yn'
_space_group_name_H-M_alt 'P 1 21/n 1'
_atom_sites_solution_hydrogens mixed
_atom_sites_solution_primary direct
_atom_sites_solution_secondary difmap
_audit_creation_method SHELXL-2014
_cell_angle_alpha 90
_cell_angle_beta 95.490(4)
_cell_angle_gamma 90
_cell_formula_units_Z 4
_cell_length_a 8.0616(5)
_cell_length_b 17.8873(8)
_cell_length_c 9.5504(4)
_cell_measurement_reflns_used 4950
_cell_measurement_temperature 123
_cell_measurement_theta_max 73.082
_cell_measurement_theta_min 4.945
_cell_volume 1370.85(12)
_computing_cell_refinement
;
CrysAlis PRO (Oxford Diffraction, 2010)
;
_computing_data_collection
;
CrysAlis PRO (Oxford Diffraction, 2010)
;
_computing_data_reduction
;
CrysAlis PRO (Oxford Diffraction, 2010)
;
_computing_molecular_graphics
;
Mercury (Macrae <i>et al.</i>,  2020)
;
_computing_publication_material
;
publCIF (Westrip, 2010)
;
_computing_structure_refinement
;
SHELXL2014 (Sheldrick, 2015)
;
_computing_structure_solution
;
SIR92 (Altomare <i>et al.</i>,  1994)
;
_diffrn_ambient_temperature 123
_diffrn_measured_fraction_theta_full 0.997
_diffrn_measured_fraction_theta_max 0.980
_diffrn_measurement_device_type 'Oxford Diffraction Gemini S'
_diffrn_measurement_method 'omega scans'
_diffrn_radiation_monochromator graphite
_diffrn_radiation_source 'fine-focus sealed tube'
_diffrn_radiation_type CuK\a
_diffrn_radiation_wavelength 1.54184
_diffrn_reflns_av_R_equivalents 0.0201
_diffrn_reflns_av_unetI/netI 0.0285
_diffrn_reflns_limit_h_max 9
_diffrn_reflns_limit_h_min -7
_diffrn_reflns_limit_k_max 21
_diffrn_reflns_limit_k_min -18
_diffrn_reflns_limit_l_max 11
_diffrn_reflns_limit_l_min -11
_diffrn_reflns_number 4948
_diffrn_reflns_theta_full 70.000
_diffrn_reflns_theta_max 73.082
_diffrn_reflns_theta_min 4.945
_diffrn_standards_decay_% 0
_diffrn_standards_interval_time 120
_diffrn_standards_number 0
_exptl_absorpt_coefficient_mu 0.852
_exptl_absorpt_correction_T_max 1.000
_exptl_absorpt_correction_T_min 0.687
_exptl_absorpt_correction_type multi-scan
_exptl_absorpt_process_details
;
(CrysAlis PRO; Oxford Diffraction, 2010)
;
_exptl_crystal_colour brown
_exptl_crystal_density_diffrn 1.489
_exptl_crystal_density_method 'not measured'
_exptl_crystal_description block
_exptl_crystal_F_000 640
_exptl_crystal_size_max 0.45
_exptl_crystal_size_mid 0.20
_exptl_crystal_size_min 0.10
_refine_diff_density_max 0.282
_refine_diff_density_min -0.216
_refine_ls_extinction_method none
_refine_ls_goodness_of_fit_ref 1.014
_refine_ls_hydrogen_treatment mixed
_refine_ls_matrix_type full
_refine_ls_number_parameters 213
_refine_ls_number_reflns 2684
_refine_ls_number_restraints 0
_refine_ls_restrained_S_all 1.014
_refine_ls_R_factor_all 0.0494
_refine_ls_R_factor_gt 0.0430
_refine_ls_shift/su_max 0.001
_refine_ls_shift/su_mean 0.000
_refine_ls_structure_factor_coef Fsqd
_refine_ls_weighting_details 'w=1/[\s^2^(Fo^2^)+(0.0719P)^2^+0.3901P] where P=(Fo^2^+2Fc^2^)/3'
_refine_ls_weighting_scheme calc
_refine_ls_wR_factor_gt 0.1167
_refine_ls_wR_factor_ref 0.1233
_reflns_number_gt 2326
_reflns_number_total 2684
_reflns_threshold_expression 'I > 2\s(I)'
_cod_data_source_file eq3001sup1.cif
_cod_data_source_block I
_cod_original_sg_symbol_H-M 'P 21/n'
_cod_database_code 2022461
_shelx_space_group_comment
;
The symmetry employed for this shelxl refinement is uniquely defined
by the following loop, which should always be used as a source of
symmetry information in preference to the above space-group names.
They are only intended as comments.
;
_shelxl_version_number 2.014

loop_
_space_group_symop_operation_xyz
'x, y, z'
'-x+1/2, y+1/2, -z+1/2'
'-x, -y, -z'
'x-1/2, -y-1/2, z-1/2'

loop_
_atom_site_type_symbol
_atom_site_label
_atom_site_fract_x
_atom_site_fract_y
_atom_site_fract_z
_atom_site_U_iso_or_equiv
_atom_site_adp_type
_atom_site_calc_flag
_atom_site_occupancy
_atom_site_disorder_assembly
_atom_site_disorder_group
O O1 1.16103(14) 1.01117(7) 0.92354(12) 0.0339(3) Uani d 1 . .
O O2 0.99304(18) 1.07275(7) 0.77704(15) 0.0469(4) Uani d 1 . .
N N1 0.51884(16) 0.91344(7) 0.27391(14) 0.0287(3) Uani d 1 . .
N N2 0.67099(15) 1.00859(7) 0.40847(13) 0.0242(3) Uani d 1 . .
N N3 0.59142(16) 1.19155(7) 0.25969(13) 0.0267(3) Uani d 1 . .
N N4 0.69772(17) 0.88107(7) 0.46299(14) 0.0274(3) Uani d 1 . .
N N5 1.05088(17) 1.01392(7) 0.82592(15) 0.0293(3) Uani d 1 . .
C C1 0.62803(18) 0.93787(9) 0.37969(15) 0.0247(3) Uani d 1 . .
C C2 0.4500(2) 0.96675(9) 0.19020(17) 0.0304(3) Uani d 1 . .
H H2 0.3732 0.9523 0.1133 0.036 Uiso calc 1 . .
C C3 0.48455(19) 1.04235(9) 0.20924(16) 0.0284(3) Uani d 1 . .
H H3 0.4331 1.0793 0.1482 0.034 Uiso calc 1 . .
C C4 0.59806(18) 1.06101(8) 0.32205(15) 0.0242(3) Uani d 1 . .
C C5 0.64673(18) 1.14002(8) 0.35555(15) 0.0242(3) Uani d 1 . .
C C6 0.74363(18) 1.15826(9) 0.47974(15) 0.0264(3) Uani d 1 . .
H H6 0.7798 1.1205 0.5457 0.032 Uiso calc 1 . .
C C7 0.78625(19) 1.23231(9) 0.50530(16) 0.0286(3) Uani d 1 . .
H H7 0.8525 1.2462 0.5889 0.034 Uiso calc 1 . .
C C8 0.73079(19) 1.28577(9) 0.40709(17) 0.0285(3) Uani d 1 . .
H H8 0.7580 1.3370 0.4216 0.034 Uiso calc 1 . .
C C9 0.6348(2) 1.26264(9) 0.28737(16) 0.0282(3) Uani d 1 . .
H H9 0.5971 1.2996 0.2203 0.034 Uiso calc 1 . .
C C10 0.80883(18) 0.88211(8) 0.58471(15) 0.0240(3) Uani d 1 . .
C C11 0.87791(18) 0.94771(8) 0.64248(16) 0.0256(3) Uani d 1 . .
H H11 0.8531 0.9945 0.5984 0.031 Uiso calc 1 . .
C C12 0.98348(18) 0.94365(8) 0.76537(16) 0.0252(3) Uani d 1 . .
C C13 1.02617(19) 0.87739(9) 0.83338(16) 0.0277(3) Uani d 1 . .
H H13 1.0991 0.8763 0.9176 0.033 Uiso calc 1 . .
C C14 0.9580(2) 0.81246(8) 0.77344(16) 0.0273(3) Uani d 1 . .
H H14 0.9860 0.7660 0.8178 0.033 Uiso calc 1 . .
C C15 0.85026(18) 0.81275(8) 0.65066(16) 0.0250(3) Uani d 1 . .
C C16 0.7805(2) 0.74006(8) 0.59130(17) 0.0293(3) Uani d 1 . .
H H161 0.8189 0.6989 0.6540 0.044 Uiso calc 1 . .
H H162 0.8188 0.7318 0.4982 0.044 Uiso calc 1 . .
H H163 0.6585 0.7421 0.5831 0.044 Uiso calc 1 . .
H H4N 0.660(2) 0.8382(12) 0.435(2) 0.031(5) Uiso d 1 . .

loop_
_atom_site_aniso_label
_atom_site_aniso_U_11
_atom_site_aniso_U_22
_atom_site_aniso_U_33
_atom_site_aniso_U_12
_atom_site_aniso_U_13
_atom_site_aniso_U_23
O1 0.0339(6) 0.0326(6) 0.0330(6) -0.0025(5) -0.0075(5) -0.0019(5)
O2 0.0614(8) 0.0200(6) 0.0536(8) -0.0030(6) -0.0236(6) 0.0029(5)
N1 0.0318(7) 0.0229(7) 0.0306(7) -0.0008(5) -0.0018(5) -0.0026(5)
N2 0.0276(6) 0.0199(6) 0.0248(6) 0.0002(5) 0.0006(5) 0.0001(5)
N3 0.0315(6) 0.0217(6) 0.0265(6) 0.0032(5) 0.0004(5) 0.0017(5)
N4 0.0343(7) 0.0159(6) 0.0308(7) -0.0024(5) -0.0036(5) -0.0014(5)
N5 0.0331(7) 0.0229(7) 0.0310(7) -0.0021(5) -0.0014(5) 0.0006(5)
C1 0.0265(7) 0.0225(7) 0.0249(7) 0.0012(5) 0.0021(5) -0.0013(5)
C2 0.0314(8) 0.0294(8) 0.0289(8) -0.0007(6) -0.0048(6) -0.0037(6)
C3 0.0316(8) 0.0255(8) 0.0273(7) 0.0041(6) -0.0014(6) 0.0020(6)
C4 0.0265(7) 0.0215(7) 0.0251(7) 0.0014(6) 0.0045(6) -0.0002(5)
C5 0.0256(7) 0.0213(7) 0.0261(7) 0.0027(5) 0.0045(6) 0.0016(5)
C6 0.0302(7) 0.0225(7) 0.0263(7) 0.0024(6) 0.0011(6) 0.0030(6)
C7 0.0297(7) 0.0275(8) 0.0279(7) 0.0002(6) -0.0012(6) -0.0023(6)
C8 0.0324(8) 0.0192(7) 0.0344(8) 0.0001(6) 0.0051(6) -0.0013(6)
C9 0.0339(8) 0.0207(7) 0.0298(8) 0.0037(6) 0.0024(6) 0.0049(6)
C10 0.0254(7) 0.0206(7) 0.0259(7) 0.0008(5) 0.0033(6) 0.0005(5)
C11 0.0290(7) 0.0186(7) 0.0288(7) 0.0011(6) 0.0006(6) 0.0032(5)
C12 0.0266(7) 0.0202(7) 0.0288(7) -0.0007(6) 0.0021(6) -0.0001(6)
C13 0.0308(7) 0.0257(8) 0.0263(7) 0.0011(6) 0.0002(6) 0.0030(6)
C14 0.0335(8) 0.0206(7) 0.0281(7) 0.0028(6) 0.0041(6) 0.0046(5)
C15 0.0286(7) 0.0187(7) 0.0286(7) 0.0011(5) 0.0073(6) 0.0011(5)
C16 0.0392(8) 0.0185(7) 0.0302(8) 0.0000(6) 0.0035(6) 0.0012(6)

loop_
_atom_type_symbol
_atom_type_description
_atom_type_scat_dispersion_real
_atom_type_scat_dispersion_imag
_atom_type_scat_source
O O 0.0492 0.0322 'International Tables Vol C Tables 4.2.6.8 and 6.1.1.4'
N N 0.0311 0.0180 'International Tables Vol C Tables 4.2.6.8 and 6.1.1.4'
C C 0.0181 0.0091 'International Tables Vol C Tables 4.2.6.8 and 6.1.1.4'
H H 0.0000 0.0000 'International Tables Vol C Tables 4.2.6.8 and 6.1.1.4'

loop_
_geom_angle_atom_site_label_1
_geom_angle_atom_site_label_2
_geom_angle_atom_site_label_3
_geom_angle_site_symmetry_1
_geom_angle_site_symmetry_3
_geom_angle
_geom_angle_publ_flag
C2 N1 C1 . . 115.01(13) ?
C1 N2 C4 . . 116.41(13) ?
C9 N3 C5 . . 116.97(13) ?
C1 N4 C10 . . 131.63(13) ?
C1 N4 H4N . . 111.4(13) ?
C10 N4 H4N . . 116.9(13) ?
O2 N5 O1 . . 123.09(13) ?
O2 N5 C12 . . 118.23(13) ?
O1 N5 C12 . . 118.68(13) ?
N2 C1 N1 . . 126.89(14) ?
N2 C1 N4 . . 119.83(13) ?
N1 C1 N4 . . 113.27(13) ?
N1 C2 C3 . . 123.51(14) ?
N1 C2 H2 . . 118.2 ?
C3 C2 H2 . . 118.2 ?
C4 C3 C2 . . 116.44(14) ?
C4 C3 H3 . . 121.8 ?
C2 C3 H3 . . 121.8 ?
N2 C4 C3 . . 121.73(14) ?
N2 C4 C5 . . 115.94(13) ?
C3 C4 C5 . . 122.34(14) ?
N3 C5 C6 . . 122.73(14) ?
N3 C5 C4 . . 116.08(13) ?
C6 C5 C4 . . 121.19(14) ?
C7 C6 C5 . . 118.88(14) ?
C7 C6 H6 . . 120.6 ?
C5 C6 H6 . . 120.6 ?
C8 C7 C6 . . 118.89(14) ?
C8 C7 H7 . . 120.6 ?
C6 C7 H7 . . 120.6 ?
C9 C8 C7 . . 118.25(14) ?
C9 C8 H8 . . 120.9 ?
C7 C8 H8 . . 120.9 ?
N3 C9 C8 . . 124.27(14) ?
N3 C9 H9 . . 117.9 ?
C8 C9 H9 . . 117.9 ?
C11 C10 N4 . . 122.80(13) ?
C11 C10 C15 . . 119.62(14) ?
N4 C10 C15 . . 117.58(13) ?
C12 C11 C10 . . 118.87(14) ?
C12 C11 H11 . . 120.6 ?
C10 C11 H11 . . 120.6 ?
C13 C12 C11 . . 123.35(14) ?
C13 C12 N5 . . 118.99(14) ?
C11 C12 N5 . . 117.65(13) ?
C12 C13 C14 . . 117.05(14) ?
C12 C13 H13 . . 121.5 ?
C14 C13 H13 . . 121.5 ?
C13 C14 C15 . . 122.44(14) ?
C13 C14 H14 . . 118.8 ?
C15 C14 H14 . . 118.8 ?
C14 C15 C10 . . 118.66(14) ?
C14 C15 C16 . . 119.66(13) ?
C10 C15 C16 . . 121.68(14) ?
C15 C16 H161 . . 109.5 ?
C15 C16 H162 . . 109.5 ?
H161 C16 H162 . . 109.5 ?
C15 C16 H163 . . 109.5 ?
H161 C16 H163 . . 109.5 ?
H162 C16 H163 . . 109.5 ?

loop_
_geom_bond_atom_site_label_1
_geom_bond_atom_site_label_2
_geom_bond_site_symmetry_2
_geom_bond_distance
_geom_bond_publ_flag
O1 N5 . 1.2255(18) ?
O2 N5 . 1.2252(18) ?
N1 C2 . 1.331(2) ?
N1 C1 . 1.348(2) ?
N2 N2 1 0.000(2) ?
N2 C1 . 1.3333(19) ?
N2 C4 . 1.3466(19) ?
N3 C9 . 1.338(2) ?
N3 C5 . 1.3448(19) ?
N4 C1 . 1.377(2) ?
N4 C10 . 1.398(2) ?
N4 H4N . 0.86(2) ?
N5 C12 . 1.4661(19) ?
C1 N2 1 1.3333(19) ?
C2 C3 . 1.389(2) ?
C2 H2 . 0.9500 ?
C3 C4 . 1.386(2) ?
C3 H3 . 0.9500 ?
C4 N2 1 1.3466(19) ?
C4 C5 . 1.493(2) ?
C5 C6 . 1.395(2) ?
C6 C7 . 1.384(2) ?
C6 H6 . 0.9500 ?
C7 C8 . 1.383(2) ?
C7 H7 . 0.9500 ?
C8 C9 . 1.381(2) ?
C8 H8 . 0.9500 ?
C9 H9 . 0.9500 ?
C10 C11 . 1.390(2) ?
C10 C15 . 1.417(2) ?
C11 C12 . 1.384(2) ?
C11 H11 . 0.9500 ?
C12 C13 . 1.379(2) ?
C13 C14 . 1.385(2) ?
C13 H13 . 0.9500 ?
C14 C15 . 1.391(2) ?
C14 H14 . 0.9500 ?
C15 C16 . 1.506(2) ?
C16 H161 . 0.9800 ?
C16 H162 . 0.9800 ?
C16 H163 . 0.9800 ?

loop_
_geom_hbond_atom_site_label_D
_geom_hbond_atom_site_label_H
_geom_hbond_atom_site_label_A
_geom_hbond_site_symmetry_A
_geom_hbond_distance_DH
_geom_hbond_distance_HA
_geom_hbond_distance_DA
_geom_hbond_angle_DHA
C2 H2 O1 1_454 0.95 2.59 3.3777(19) 140.1
C9 H9 O2 4_585 0.95 2.51 3.1565(19) 125.4
C11 H11 N2 1 0.95 2.24 2.8723(19) 123.6

loop_
_geom_torsion_atom_site_label_1
_geom_torsion_atom_site_label_2
_geom_torsion_atom_site_label_3
_geom_torsion_atom_site_label_4
_geom_torsion_site_symmetry_1
_geom_torsion_site_symmetry_2
_geom_torsion_site_symmetry_3
_geom_torsion_site_symmetry_4
_geom_torsion
_geom_torsion_publ_flag
C4 N2 C1 N2 . . . 1 0E1(10) ?
N2 N2 C1 N1 1 . . . 0.0(3) ?
C4 N2 C1 N1 . . . . -0.4(2) ?
N2 N2 C1 N4 1 . . . 0.0(3) ?
C4 N2 C1 N4 . . . . 179.78(13) ?
C2 N1 C1 N2 . . . 1 0.8(2) ?
C2 N1 C1 N2 . . . . 0.8(2) ?
C2 N1 C1 N4 . . . . -179.37(13) ?
C10 N4 C1 N2 . . . 1 2.9(2) ?
C10 N4 C1 N2 . . . . 2.9(2) ?
C10 N4 C1 N1 . . . . -176.90(14) ?
C1 N1 C2 C3 . . . . -0.8(2) ?
N1 C2 C3 C4 . . . . 0.4(2) ?
C1 N2 C4 N2 . . . 1 0E1(10) ?
N2 N2 C4 C3 1 . . . 0.0(3) ?
C1 N2 C4 C3 . . . . 0.0(2) ?
N2 N2 C4 C5 1 . . . 0.0(3) ?
C1 N2 C4 C5 . . . . 179.83(12) ?
C2 C3 C4 N2 . . . 1 0.0(2) ?
C2 C3 C4 N2 . . . . 0.0(2) ?
C2 C3 C4 C5 . . . . -179.82(14) ?
C9 N3 C5 C6 . . . . 0.6(2) ?
C9 N3 C5 C4 . . . . -179.53(13) ?
N2 C4 C5 N3 1 . . . 171.65(13) ?
N2 C4 C5 N3 . . . . 171.65(13) ?
C3 C4 C5 N3 . . . . -8.5(2) ?
N2 C4 C5 C6 1 . . . -8.5(2) ?
N2 C4 C5 C6 . . . . -8.5(2) ?
C3 C4 C5 C6 . . . . 171.36(14) ?
N3 C5 C6 C7 . . . . -0.6(2) ?
C4 C5 C6 C7 . . . . 179.57(13) ?
C5 C6 C7 C8 . . . . 0.2(2) ?
C6 C7 C8 C9 . . . . 0.0(2) ?
C5 N3 C9 C8 . . . . -0.3(2) ?
C7 C8 C9 N3 . . . . 0.0(2) ?
C1 N4 C10 C11 . . . . -3.0(3) ?
C1 N4 C10 C15 . . . . 176.64(14) ?
N4 C10 C11 C12 . . . . 178.33(13) ?
C15 C10 C11 C12 . . . . -1.3(2) ?
C10 C11 C12 C13 . . . . 0.9(2) ?
C10 C11 C12 N5 . . . . -178.38(13) ?
O2 N5 C12 C13 . . . . -169.19(15) ?
O1 N5 C12 C13 . . . . 10.2(2) ?
O2 N5 C12 C11 . . . . 10.1(2) ?
O1 N5 C12 C11 . . . . -170.51(14) ?
C11 C12 C13 C14 . . . . -0.1(2) ?
N5 C12 C13 C14 . . . . 179.22(13) ?
C12 C13 C14 C15 . . . . -0.4(2) ?
C13 C14 C15 C10 . . . . 0.0(2) ?
C13 C14 C15 C16 . . . . -179.92(14) ?
C11 C10 C15 C14 . . . . 0.9(2) ?
N4 C10 C15 C14 . . . . -178.77(13) ?
C11 C10 C15 C16 . . . . -179.22(14) ?
N4 C10 C15 C16 . . . . 1.1(2) ?

_cod_database_fobs_code 2022461
